data_4084618
loop_
_publ_author_name
'Chlupat\'y, Tom\'a\<s'
'R\%u\<zi\<ckov\'a, Zde\<nka'
'Hor\'a\<cek, Michal'
'Merna, Jan'
'Alonso, Mercedes'
'De Proft, Frank'
'R\%u\<zi\<cka, Ale\<s'

_publ_section_title
;
 Reactivity of Tin(II) Guanidinate with 1,2- and 1,3-Diones: Oxidative
 Cycloaddition or Ligand Substitution ?
;
_journal_issue 11
_journal_name_full Organometallics
_journal_page_first 2202
_journal_paper_doi 10.1021/om500873a
_journal_volume 34
_journal_year 2015
_chemical_formula_moiety 'C57 H75 Br N6 O2 Si4 Sn, C7 H8'
_chemical_formula_sum 'C64 H83 Br N6 O2 Si4 Sn'
_chemical_formula_weight 1279.32
_chemical_name_systematic
;
 ?
;
_space_group_IT_number 2
_symmetry_cell_setting triclinic
_symmetry_space_group_name_Hall '-P 1'
_symmetry_space_group_name_H-M 'P -1'
_atom_sites_solution_hydrogens geom
_atom_sites_solution_primary direct
_atom_sites_solution_secondary difmap
_audit_creation_method SHELXL-97
_cell_angle_alpha 96.716(10)
_cell_angle_beta 102.547(7)
_cell_angle_gamma 101.932(8)
_cell_formula_units_Z 4
_cell_length_a 12.1790(7)
_cell_length_b 21.885(3)
_cell_length_c 25.965(4)
_cell_measurement_reflns_used 116092
_cell_measurement_temperature 150(1)
_cell_measurement_theta_max 27.5
_cell_measurement_theta_min 1
_cell_volume 6513.8(14)
_computing_cell_refinement 'COLLECT and DENZO'
_computing_data_collection 'COLLECT (Hooft, 1998) and DENZO (Otwinowski & Minor, 1997)'
_computing_data_reduction 'COLLECT and DENZO'
_computing_molecular_graphics 'PLATON (Spek, 2003)'
_computing_publication_material 'SHELXL-97 (Sheldrick, 2008)'
_computing_structure_refinement 'SHELXL-97 (Sheldrick, 1997)'
_computing_structure_solution 'SIR92 (Altomare et al., 1994)'
_diffrn_ambient_temperature 150(1)
_diffrn_detector_area_resol_mean 9.091
_diffrn_measured_fraction_theta_full 0.971
_diffrn_measured_fraction_theta_max 0.971
_diffrn_measurement_device_type 'Bruker Nonius KappaCCD area detector'
_diffrn_measurement_method '\f and \w scans to fill the Ewald sphere'
_diffrn_radiation_monochromator graphite
_diffrn_radiation_source 'fine-focus sealed tube'
_diffrn_radiation_type MoK\a
_diffrn_radiation_wavelength 0.71073
_diffrn_reflns_av_R_equivalents 0.0510
_diffrn_reflns_av_sigmaI/netI 0.0414
_diffrn_reflns_limit_h_max 15
_diffrn_reflns_limit_h_min -14
_diffrn_reflns_limit_k_max 28
_diffrn_reflns_limit_k_min -28
_diffrn_reflns_limit_l_max 33
_diffrn_reflns_limit_l_min -33
_diffrn_reflns_number 116013
_diffrn_reflns_theta_full 27.50
_diffrn_reflns_theta_max 27.50
_diffrn_reflns_theta_min 2.45
_diffrn_standards_number 0
_exptl_absorpt_coefficient_mu 1.125
_exptl_absorpt_correction_T_max 0.841
_exptl_absorpt_correction_T_min 0.716
_exptl_absorpt_correction_type integration
_exptl_absorpt_process_details
;
Gaussian integration (Coppens, 1970)
;
_exptl_crystal_colour yellow
_exptl_crystal_density_diffrn 1.305
_exptl_crystal_density_method 'not measured'
_exptl_crystal_description block
_exptl_crystal_F_000 2664
_exptl_crystal_size_max 0.42
_exptl_crystal_size_mid 0.28
_exptl_crystal_size_min 0.18
_platon_squeeze_details
;
;
_refine_diff_density_max 0.672
_refine_diff_density_min -0.526
_refine_diff_density_rms 0.085
_refine_ls_extinction_method none
_refine_ls_goodness_of_fit_ref 1.077
_refine_ls_hydrogen_treatment constr
_refine_ls_matrix_type full
_refine_ls_number_parameters 1342
_refine_ls_number_reflns 29065
_refine_ls_number_restraints 0
_refine_ls_restrained_S_all 1.077
_refine_ls_R_factor_all 0.0571
_refine_ls_R_factor_gt 0.0396
_refine_ls_shift/su_max 0.002
_refine_ls_shift/su_mean 0.000
_refine_ls_structure_factor_coef Fsqd
_refine_ls_weighting_details 'calc w=1/[\s^2^(Fo^2^)+(0.0138P)^2^+10.9651P] where P=(Fo^2^+2Fc^2^)/3'
_refine_ls_weighting_scheme calc
_refine_ls_wR_factor_gt 0.0730
_refine_ls_wR_factor_ref 0.0786
_reflns_number_gt 23372
_reflns_number_total 29065
_reflns_threshold_expression >2sigma(I)
_cod_data_source_file om500873a_si_001.cif
_cod_data_source_block 7
_cod_depositor_comments 'Adding full bibliography for 4084614--4084619.cif.'
_cod_original_cell_volume 6513.8(13)
_cod_database_code 4084618

loop_
_symmetry_equiv_pos_as_xyz
'x, y, z'
'-x, -y, -z'

loop_
_atom_site_label
_atom_site_type_symbol
_atom_site_fract_x
_atom_site_fract_y
_atom_site_fract_z
_atom_site_U_iso_or_equiv
_atom_site_adp_type
_atom_site_occupancy
_atom_site_symmetry_multiplicity
_atom_site_calc_flag
_atom_site_refinement_flags
Sn1 Sn 0.720270(14) 0.746990(8) 0.188433(7) 0.01388(4) Uani 1 1 d .
Sn2 Sn 0.415606(15) 0.243980(8) 0.318581(7) 0.01500(4) Uani 1 1 d .
Br1 Br 0.71795(3) 0.830747(13) 0.265538(11) 0.02575(6) Uani 1 1 d .
Br2 Br 0.55564(2) 0.344014(13) 0.307440(11) 0.02451(6) Uani 1 1 d .
Si2 Si 0.85458(7) 0.65740(4) 0.36255(3) 0.02494(17) Uani 1 1 d .
Si3 Si 0.36161(6) 0.70904(4) 0.02777(3) 0.02053(15) Uani 1 1 d .
Si7 Si 0.05049(7) 0.17542(4) 0.16299(3) 0.02530(17) Uani 1 1 d .
Si1 Si 0.95614(7) 0.60055(4) 0.27198(3) 0.02602(17) Uani 1 1 d .
Si6 Si 0.51973(7) 0.24033(4) 0.52135(3) 0.02572(17) Uani 1 1 d .
Si4 Si 0.36690(7) 0.83005(4) 0.10496(3) 0.02168(16) Uani 1 1 d .
Si5 Si 0.58364(7) 0.38177(4) 0.50591(3) 0.02446(17) Uani 1 1 d .
Si8 Si 0.22138(7) 0.28272(4) 0.13082(3) 0.02549(17) Uani 1 1 d .
O3 O 0.51804(16) 0.17882(8) 0.29775(7) 0.0208(4) Uani 1 1 d .
O4 O 0.30477(16) 0.16083(8) 0.32785(8) 0.0215(4) Uani 1 1 d .
O1 O 0.73754(15) 0.68184(8) 0.12495(7) 0.0192(4) Uani 1 1 d .
N6 N 0.42358(18) 0.76457(10) 0.08742(9) 0.0172(4) Uani 1 1 d .
O2 O 0.85838(15) 0.81318(8) 0.16776(7) 0.0170(4) Uani 1 1 d .
N11 N 0.24997(19) 0.25952(10) 0.27323(9) 0.0194(5) Uani 1 1 d .
N1 N 0.87608(18) 0.72519(10) 0.23598(9) 0.0185(5) Uani 1 1 d .
N12 N 0.18178(19) 0.23371(10) 0.17662(9) 0.0188(5) Uani 1 1 d .
N3 N 0.87261(19) 0.64915(10) 0.29625(9) 0.0194(5) Uani 1 1 d .
N4 N 0.62769(18) 0.79810(10) 0.13181(9) 0.0177(5) Uani 1 1 d .
C9 C 0.6210(2) 0.62703(12) 0.25388(10) 0.0183(5) Uani 1 1 d .
N2 N 0.70520(18) 0.67346(10) 0.24049(9) 0.0180(5) Uani 1 1 d .
N5 N 0.53101(18) 0.71148(10) 0.15054(9) 0.0175(4) Uani 1 1 d .
N8 N 0.39450(19) 0.29496(10) 0.39412(9) 0.0181(5) Uani 1 1 d .
C101 C 0.4841(2) 0.27963(12) 0.42530(10) 0.0174(5) Uani 1 1 d .
C122 C 0.2629(2) 0.23865(12) 0.22531(10) 0.0177(5) Uani 1 1 d .
C23 C 0.6558(2) 0.84793(12) 0.10341(11) 0.0178(5) Uani 1 1 d .
N7 N 0.52851(19) 0.24169(10) 0.39623(9) 0.0187(5) Uani 1 1 d .
C44 C 0.8699(2) 0.75047(12) 0.08901(11) 0.0205(6) Uani 1 1 d .
H44 H 0.9031 0.7520 0.0600 0.025 Uiso 1 1 d R
N9 N 0.52478(19) 0.29976(11) 0.48062(9) 0.0210(5) Uani 1 1 d .
C22 C 0.5246(2) 0.75807(12) 0.12214(10) 0.0159(5) Uani 1 1 d .
C123 C 0.4056(2) 0.19110(13) 0.19075(10) 0.0194(5) Uani 1 1 d .
C109 C 0.3189(2) 0.32753(12) 0.41396(10) 0.0187(5) Uani 1 1 d .
C45 C 0.8915(2) 0.80774(12) 0.12492(10) 0.0173(5) Uani 1 1 d .
C3 C 1.0678(2) 0.76290(13) 0.22204(11) 0.0226(6) Uani 1 1 d .
H3 H 1.0394 0.7460 0.1858 0.027 Uiso 1 1 d R
C119 C 0.6174(3) 0.42438(14) 0.45151(13) 0.0317(7) Uani 1 1 d .
119A H 0.6732 0.4077 0.4369 0.038 Uiso 1 1 d R
119B H 0.6485 0.4687 0.4656 0.038 Uiso 1 1 d R
119C H 0.5479 0.4190 0.4238 0.038 Uiso 1 1 d R
C135 C 0.1248(2) 0.33441(13) 0.26458(11) 0.0211(6) Uani 1 1 d .
H135 H 0.1658 0.3549 0.2426 0.025 Uiso 1 1 d R
C152 C 0.2050(2) 0.05667(13) 0.32479(11) 0.0230(6) Uani 1 1 d .
C1 C 0.8188(2) 0.68213(12) 0.25913(10) 0.0169(5) Uani 1 1 d .
C103 C 0.6450(2) 0.16499(13) 0.41290(11) 0.0242(6) Uani 1 1 d .
H103 H 0.5775 0.1328 0.4022 0.029 Uiso 1 1 d R
C25 C 0.6669(2) 0.88730(13) 0.02144(11) 0.0222(6) Uani 1 1 d .
H25 H 0.6524 0.8799 -0.0157 0.027 Uiso 1 1 d R
N10 N 0.36291(19) 0.22248(10) 0.23033(9) 0.0197(5) Uani 1 1 d .
C124 C 0.3531(2) 0.12936(13) 0.16512(11) 0.0246(6) Uani 1 1 d .
H124 H 0.2817 0.1093 0.1698 0.030 Uiso 1 1 d R
C10 C 0.5360(2) 0.64650(13) 0.27498(11) 0.0217(6) Uani 1 1 d .
H10 H 0.5359 0.6892 0.2806 0.026 Uiso 1 1 d R
C130 C 0.1543(2) 0.28183(12) 0.28343(10) 0.0186(5) Uani 1 1 d .
C102 C 0.6380(2) 0.22742(13) 0.41347(10) 0.0187(5) Uani 1 1 d .
C30 C 0.4346(2) 0.66341(12) 0.15215(10) 0.0171(5) Uani 1 1 d .
C31 C 0.4379(2) 0.60048(12) 0.13944(10) 0.0194(5) Uani 1 1 d .
H31 H 0.5017 0.5907 0.1293 0.023 Uiso 1 1 d R
C52 C 0.9641(2) 0.86588(12) 0.11393(11) 0.0186(5) Uani 1 1 d .
C110 C 0.2602(2) 0.30678(13) 0.45132(11) 0.0221(6) Uani 1 1 d .
H110 H 0.2697 0.2699 0.4644 0.027 Uiso 1 1 d R
C4 C 1.1836(2) 0.79474(15) 0.24150(12) 0.0302(7) Uani 1 1 d .
H4 H 1.2316 0.7985 0.2181 0.036 Uiso 1 1 d R
C126 C 0.5126(3) 0.12595(14) 0.12403(11) 0.0256(6) Uani 1 1 d .
C104 C 0.7510(3) 0.14979(14) 0.42742(12) 0.0282(6) Uani 1 1 d .
H104 H 0.7538 0.1076 0.4268 0.034 Uiso 1 1 d R
C54 C 1.0301(3) 0.93162(14) 0.05385(12) 0.0296(7) Uani 1 1 d .
H54 H 1.0260 0.9397 0.0192 0.036 Uiso 1 1 d R
C32 C 0.3467(2) 0.55240(13) 0.14199(11) 0.0250(6) Uani 1 1 d .
H32 H 0.3506 0.5105 0.1336 0.030 Uiso 1 1 d R
C144 C 0.3963(2) 0.08093(13) 0.30097(12) 0.0264(6) Uani 1 1 d .
H144 H 0.3877 0.0373 0.2942 0.032 Uiso 1 1 d R
C131 C 0.0912(2) 0.25188(13) 0.31603(11) 0.0222(6) Uani 1 1 d .
H131 H 0.1104 0.2166 0.3291 0.027 Uiso 1 1 d R
C53 C 0.9610(2) 0.87715(13) 0.06240(11) 0.0235(6) Uani 1 1 d .
H53 H 0.9127 0.8478 0.0334 0.028 Uiso 1 1 d R
C14 C 0.6192(2) 0.56265(13) 0.24544(11) 0.0225(6) Uani 1 1 d .
H14 H 0.6751 0.5490 0.2310 0.027 Uiso 1 1 d R
C26 C 0.7164(2) 0.94837(13) 0.04928(12) 0.0231(6) Uani 1 1 d .
C156 C 0.0371(3) 0.03883(16) 0.36112(14) 0.0389(8) Uani 1 1 d .
H156 H -0.0077 0.0541 0.3820 0.047 Uiso 1 1 d R
C43 C 0.8036(2) 0.69219(12) 0.09296(10) 0.0177(5) Uani 1 1 d .
C147 C 0.6921(3) 0.13140(16) 0.27557(16) 0.0415(9) Uani 1 1 d .
H147 H 0.6981 0.1749 0.2799 0.050 Uiso 1 1 d R
C107 C 0.7407(2) 0.27479(13) 0.42816(11) 0.0225(6) Uani 1 1 d .
H107 H 0.7385 0.3170 0.4282 0.027 Uiso 1 1 d R
C11 C 0.4512(3) 0.60226(14) 0.28776(11) 0.0274(6) Uani 1 1 d .
H11 H 0.3939 0.6157 0.3012 0.033 Uiso 1 1 d R
C145 C 0.3085(2) 0.10214(12) 0.31753(10) 0.0203(6) Uani 1 1 d .
C113 C 0.2249(3) 0.41390(14) 0.41093(12) 0.0275(6) Uani 1 1 d .
H113 H 0.2126 0.4495 0.3964 0.033 Uiso 1 1 d R
C151 C 0.5864(3) 0.02703(15) 0.27312(15) 0.0406(8) Uani 1 1 d .
H151 H 0.5194 -0.0010 0.2752 0.049 Uiso 1 1 d R
C41 C 0.4342(3) 0.86368(14) 0.17662(12) 0.0275(6) Uani 1 1 d .
H41A H 0.4375 0.8299 0.1969 0.033 Uiso 1 1 d R
H41B H 0.3886 0.8900 0.1896 0.033 Uiso 1 1 d R
H41C H 0.5112 0.8886 0.1804 0.033 Uiso 1 1 d R
C132 C 0.0004(2) 0.27383(14) 0.32907(11) 0.0250(6) Uani 1 1 d .
H132 H -0.0408 0.2529 0.3507 0.030 Uiso 1 1 d R
C2 C 0.9941(2) 0.75669(12) 0.25617(11) 0.0181(5) Uani 1 1 d .
C133 C -0.0293(3) 0.32668(14) 0.31061(12) 0.0278(6) Uani 1 1 d .
C37 C 0.3275(3) 0.75236(15) -0.02899(12) 0.0321(7) Uani 1 1 d .
H37A H 0.2700 0.7749 -0.0237 0.038 Uiso 1 1 d R
H37B H 0.2984 0.7227 -0.0619 0.038 Uiso 1 1 d R
H37C H 0.3965 0.7819 -0.0306 0.038 Uiso 1 1 d R
C127 C 0.5635(3) 0.18780(14) 0.14940(12) 0.0281(6) Uani 1 1 d .
H127 H 0.6345 0.2079 0.1443 0.034 Uiso 1 1 d R
C55 C 1.1049(3) 0.97433(14) 0.09662(13) 0.0319(7) Uani 1 1 d .
H55 H 1.1528 1.0104 0.0907 0.038 Uiso 1 1 d R
C27 C 0.7377(2) 0.95812(13) 0.10477(11) 0.0229(6) Uani 1 1 d .
H27 H 0.7727 0.9986 0.1241 0.027 Uiso 1 1 d R
C153 C 0.1713(3) -0.00645(14) 0.29986(12) 0.0301(7) Uani 1 1 d .
H153 H 0.2171 -0.0225 0.2799 0.036 Uiso 1 1 d R
C34 C 0.2475(2) 0.62835(14) 0.16949(12) 0.0259(6) Uani 1 1 d .
H34 H 0.1836 0.6381 0.1796 0.031 Uiso 1 1 d R
C12 C 0.4504(3) 0.53833(15) 0.28081(12) 0.0307(7) Uani 1 1 d .
C105 C 0.8539(3) 0.19655(15) 0.44313(12) 0.0282(6) Uani 1 1 d .
C7 C 1.0395(2) 0.78416(13) 0.30986(11) 0.0234(6) Uani 1 1 d .
H7 H 0.9916 0.7816 0.3334 0.028 Uiso 1 1 d R
C28 C 0.7081(2) 0.90876(13) 0.13169(11) 0.0206(6) Uani 1 1 d .
H28 H 0.7227 0.9162 0.1688 0.025 Uiso 1 1 d R
C49 C 0.8159(3) 0.52955(14) -0.01261(12) 0.0317(7) Uani 1 1 d .
H49 H 0.8181 0.4947 -0.0362 0.038 Uiso 1 1 d R
C39 C 0.2251(3) 0.65287(15) 0.02906(13) 0.0305(7) Uani 1 1 d .
H39A H 0.2389 0.6317 0.0594 0.037 Uiso 1 1 d R
H39B H 0.1992 0.6221 -0.0032 0.037 Uiso 1 1 d R
H39C H 0.1669 0.6759 0.0317 0.037 Uiso 1 1 d R
C134 C 0.0341(3) 0.35644(14) 0.27838(12) 0.0263(6) Uani 1 1 d .
H134 H 0.0157 0.3920 0.2657 0.032 Uiso 1 1 d R
C138 C 0.0654(3) 0.11950(14) 0.21092(12) 0.0294(7) Uani 1 1 d .
138A H 0.1379 0.1078 0.2135 0.035 Uiso 1 1 d R
138B H 0.0029 0.0823 0.1986 0.035 Uiso 1 1 d R
138C H 0.0629 0.1394 0.2455 0.035 Uiso 1 1 d R
C114 C 0.2995(2) 0.38106(13) 0.39363(11) 0.0225(6) Uani 1 1 d .
H114 H 0.3372 0.3952 0.3682 0.027 Uiso 1 1 d R
C128 C 0.5119(2) 0.22009(14) 0.18249(12) 0.0258(6) Uani 1 1 d .
H128 H 0.5484 0.2615 0.1992 0.031 Uiso 1 1 d R
C24 C 0.6383(2) 0.83730(13) 0.04806(11) 0.0209(6) Uani 1 1 d .
H24 H 0.6071 0.7965 0.0289 0.025 Uiso 1 1 d R
C106 C 0.8458(2) 0.25902(14) 0.44306(12) 0.0269(6) Uani 1 1 d .
H106 H 0.9134 0.2911 0.4534 0.032 Uiso 1 1 d R
C5 C 1.2293(2) 0.82045(16) 0.29495(13) 0.0325(7) Uani 1 1 d .
C20 C 1.0005(3) 0.66705(17) 0.40797(12) 0.0372(8) Uani 1 1 d .
H20A H 1.0244 0.6280 0.4039 0.045 Uiso 1 1 d R
H20B H 0.9971 0.6783 0.4444 0.045 Uiso 1 1 d R
H20C H 1.0552 0.7000 0.3991 0.045 Uiso 1 1 d R
C17 C 1.1154(3) 0.63308(16) 0.29611(13) 0.0326(7) Uani 1 1 d .
H17A H 1.1355 0.6745 0.2870 0.039 Uiso 1 1 d R
H17B H 1.1547 0.6057 0.2795 0.039 Uiso 1 1 d R
H17C H 1.1383 0.6359 0.3343 0.039 Uiso 1 1 d R
C21 C 0.7547(3) 0.58897(17) 0.37730(13) 0.0400(8) Uani 1 1 d .
H21A H 0.6772 0.5856 0.3568 0.048 Uiso 1 1 d R
H21B H 0.7569 0.5951 0.4148 0.048 Uiso 1 1 d R
H21C H 0.7782 0.5508 0.3678 0.048 Uiso 1 1 d R
C51 C 0.9121(3) 0.62780(14) 0.04605(13) 0.0316(7) Uani 1 1 d .
H51 H 0.9798 0.6589 0.0617 0.038 Uiso 1 1 d R
C48 C 0.7125(3) 0.53615(14) -0.00232(13) 0.0329(7) Uani 1 1 d .
H48 H 0.6449 0.5055 -0.0191 0.040 Uiso 1 1 d R
C143 C 0.4978(2) 0.11930(13) 0.29296(11) 0.0212(6) Uani 1 1 d .
C46 C 0.8083(2) 0.63498(12) 0.05669(10) 0.0194(5) Uani 1 1 d .
C112 C 0.1680(2) 0.39477(14) 0.44958(12) 0.0281(7) Uani 1 1 d .
C6 C 1.1553(3) 0.81501(14) 0.32885(12) 0.0296(7) Uani 1 1 d .
H6 H 1.1840 0.8326 0.3649 0.036 Uiso 1 1 d R
C13 C 0.5351(3) 0.51911(14) 0.25908(12) 0.0284(7) Uani 1 1 d .
H13 H 0.5347 0.4763 0.2531 0.034 Uiso 1 1 d R
C19 C 0.8022(3) 0.73008(16) 0.37705(13) 0.0362(8) Uani 1 1 d .
H19A H 0.8578 0.7664 0.3735 0.043 Uiso 1 1 d R
H19B H 0.7924 0.7346 0.4129 0.043 Uiso 1 1 d R
H19C H 0.7294 0.7267 0.3522 0.043 Uiso 1 1 d R
C118 C 0.6617(3) 0.22171(16) 0.54789(12) 0.0339(7) Uani 1 1 d .
118A H 0.7047 0.2231 0.5210 0.041 Uiso 1 1 d R
118B H 0.6487 0.1801 0.5573 0.041 Uiso 1 1 d R
118C H 0.7047 0.2523 0.5790 0.041 Uiso 1 1 d R
C125 C 0.4066(3) 0.09773(14) 0.13218(12) 0.0278(6) Uani 1 1 d .
H125 H 0.3703 0.0564 0.1151 0.033 Uiso 1 1 d R
C146 C 0.5918(2) 0.09101(13) 0.27957(11) 0.0234(6) Uani 1 1 d .
C111 C 0.1871(2) 0.34050(14) 0.46874(11) 0.0259(6) Uani 1 1 d .
H111 H 0.1497 0.3262 0.4943 0.031 Uiso 1 1 d R
C137 C 0.0263(3) 0.13211(17) 0.09341(13) 0.0433(9) Uani 1 1 d .
137A H 0.0105 0.1600 0.0683 0.052 Uiso 1 1 d R
137B H -0.0384 0.0961 0.0863 0.052 Uiso 1 1 d R
137C H 0.0944 0.1181 0.0899 0.052 Uiso 1 1 d R
C38 C 0.4688(3) 0.66269(14) 0.01651(12) 0.0290(7) Uani 1 1 d .
H38A H 0.5403 0.6913 0.0167 0.035 Uiso 1 1 d R
H38B H 0.4394 0.6350 -0.0175 0.035 Uiso 1 1 d R
H38C H 0.4822 0.6380 0.0444 0.035 Uiso 1 1 d R
C155 C 0.0038(3) -0.02320(16) 0.33554(14) 0.0389(8) Uani 1 1 d .
H155 H -0.0635 -0.0499 0.3388 0.047 Uiso 1 1 d R
C154 C 0.0710(3) -0.04560(15) 0.30485(13) 0.0358(8) Uani 1 1 d .
H154 H 0.0484 -0.0874 0.2873 0.043 Uiso 1 1 d R
C40 C 0.3921(3) 0.89496(14) 0.06565(13) 0.0332(7) Uani 1 1 d .
H40A H 0.4737 0.9097 0.0693 0.040 Uiso 1 1 d R
H40B H 0.3619 0.9292 0.0787 0.040 Uiso 1 1 d R
H40C H 0.3538 0.8795 0.0286 0.040 Uiso 1 1 d R
C129 C 0.5730(3) 0.08977(16) 0.09026(14) 0.0376(8) Uani 1 1 d .
129A H 0.6477 0.1157 0.0914 0.045 Uiso 1 1 d R
129B H 0.5274 0.0787 0.0539 0.045 Uiso 1 1 d R
129C H 0.5822 0.0519 0.1042 0.045 Uiso 1 1 d R
C18 C 0.9214(3) 0.52275(16) 0.29486(17) 0.0471(9) Uani 1 1 d .
H18A H 0.9422 0.5289 0.3333 0.056 Uiso 1 1 d R
H18B H 0.9640 0.4952 0.2810 0.056 Uiso 1 1 d R
H18C H 0.8399 0.5040 0.2819 0.056 Uiso 1 1 d R
C56 C 1.1087(3) 0.96342(14) 0.14811(13) 0.0343(7) Uani 1 1 d .
H56 H 1.1595 0.9921 0.1769 0.041 Uiso 1 1 d R
C121 C 0.7209(3) 0.38809(16) 0.55678(14) 0.0404(8) Uani 1 1 d .
121A H 0.7033 0.3725 0.5878 0.048 Uiso 1 1 d R
121B H 0.7635 0.4316 0.5668 0.048 Uiso 1 1 d R
121C H 0.7667 0.3633 0.5420 0.048 Uiso 1 1 d R
C42 C 0.2071(2) 0.79993(15) 0.09328(13) 0.0331(7) Uani 1 1 d .
H42A H 0.1736 0.7851 0.0557 0.040 Uiso 1 1 d R
H42B H 0.1741 0.8334 0.1054 0.040 Uiso 1 1 d R
H42C H 0.1913 0.7657 0.1126 0.040 Uiso 1 1 d R
C57 C 1.0374(3) 0.91001(13) 0.15700(12) 0.0272(6) Uani 1 1 d .
H57 H 1.0383 0.9036 0.1919 0.033 Uiso 1 1 d R
C47 C 0.7084(3) 0.58795(13) 0.03260(12) 0.0280(6) Uani 1 1 d .
H47 H 0.6382 0.5913 0.0399 0.034 Uiso 1 1 d R
C120 C 0.4900(3) 0.42120(16) 0.53863(13) 0.0366(8) Uani 1 1 d .
120A H 0.4170 0.4168 0.5136 0.044 Uiso 1 1 d R
120B H 0.5270 0.4654 0.5504 0.044 Uiso 1 1 d R
120C H 0.4773 0.4019 0.5689 0.044 Uiso 1 1 d R
C136 C -0.1254(3) 0.35179(18) 0.32654(15) 0.0438(9) Uani 1 1 d .
136A H -0.1934 0.3178 0.3198 0.053 Uiso 1 1 d R
136B H -0.1421 0.3839 0.3059 0.053 Uiso 1 1 d R
136C H -0.1020 0.3697 0.3639 0.053 Uiso 1 1 d R
C33 C 0.2496(2) 0.56503(14) 0.15651(12) 0.0269(6) Uani 1 1 d .
C35 C 0.3387(2) 0.67678(13) 0.16799(11) 0.0214(6) Uani 1 1 d .
H35 H 0.3362 0.7187 0.1775 0.026 Uiso 1 1 d R
C149 C 0.7768(3) 0.04410(16) 0.25886(14) 0.0399(8) Uani 1 1 d .
H149 H 0.8380 0.0284 0.2514 0.048 Uiso 1 1 d R
C157 C 0.1369(3) 0.07862(14) 0.35583(13) 0.0300(7) Uani 1 1 d .
H157 H 0.1586 0.1205 0.3731 0.036 Uiso 1 1 d R
C50 C 0.9161(3) 0.57478(15) 0.01206(14) 0.0363(8) Uani 1 1 d .
H50 H 0.9866 0.5698 0.0061 0.044 Uiso 1 1 d R
C16 C 0.9130(3) 0.58837(15) 0.19763(12) 0.0332(7) Uani 1 1 d .
H16A H 0.8305 0.5816 0.1856 0.040 Uiso 1 1 d R
H16B H 0.9365 0.5521 0.1833 0.040 Uiso 1 1 d R
H16C H 0.9500 0.6252 0.1855 0.040 Uiso 1 1 d R
C15 C 0.3595(3) 0.49109(18) 0.29669(16) 0.0507(10) Uani 1 1 d .
H15A H 0.3501 0.5079 0.3309 0.061 Uiso 1 1 d R
H15B H 0.3838 0.4523 0.2990 0.061 Uiso 1 1 d R
H15C H 0.2872 0.4831 0.2703 0.061 Uiso 1 1 d R
C29 C 0.7465(3) 1.00220(15) 0.01980(14) 0.0374(8) Uani 1 1 d .
H29A H 0.8196 1.0026 0.0115 0.045 Uiso 1 1 d R
H29B H 0.7515 1.0416 0.0418 0.045 Uiso 1 1 d R
H29C H 0.6874 0.9967 -0.0127 0.045 Uiso 1 1 d R
C115 C 0.0889(3) 0.43160(16) 0.46937(15) 0.0402(8) Uani 1 1 d .
115A H 0.0286 0.4033 0.4793 0.048 Uiso 1 1 d R
115B H 0.0550 0.4523 0.4415 0.048 Uiso 1 1 d R
115C H 0.1330 0.4628 0.4999 0.048 Uiso 1 1 d R
C140 C 0.2756(3) 0.24358(18) 0.07701(13) 0.0396(8) Uani 1 1 d .
140A H 0.3497 0.2360 0.0923 0.047 Uiso 1 1 d R
140B H 0.2834 0.2707 0.0509 0.047 Uiso 1 1 d R
140C H 0.2219 0.2040 0.0602 0.047 Uiso 1 1 d R
C116 C 0.4120(3) 0.16743(15) 0.48238(14) 0.0366(8) Uani 1 1 d .
116A H 0.3374 0.1766 0.4722 0.044 Uiso 1 1 d R
116B H 0.4079 0.1346 0.5039 0.044 Uiso 1 1 d R
116C H 0.4353 0.1535 0.4509 0.044 Uiso 1 1 d R
C141 C 0.3355(3) 0.35315(15) 0.16881(13) 0.0356(7) Uani 1 1 d .
141A H 0.3009 0.3819 0.1868 0.043 Uiso 1 1 d R
141B H 0.3735 0.3739 0.1446 0.043 Uiso 1 1 d R
141C H 0.3912 0.3400 0.1947 0.043 Uiso 1 1 d R
C142 C 0.0914(3) 0.30899(18) 0.09774(14) 0.0424(8) Uani 1 1 d .
142A H 0.0347 0.2732 0.0756 0.051 Uiso 1 1 d R
142B H 0.1136 0.3398 0.0761 0.051 Uiso 1 1 d R
142C H 0.0591 0.3276 0.1245 0.051 Uiso 1 1 d R
C148 C 0.7836(3) 0.10793(17) 0.26511(17) 0.0470(9) Uani 1 1 d .
H148 H 0.8505 0.1357 0.2626 0.056 Uiso 1 1 d R
C108 C 0.9689(3) 0.17953(18) 0.45952(16) 0.0462(9) Uani 1 1 d .
108A H 1.0166 0.1940 0.4363 0.055 Uiso 1 1 d R
108B H 0.9563 0.1344 0.4568 0.055 Uiso 1 1 d R
108C H 1.0069 0.1993 0.4958 0.055 Uiso 1 1 d R
C139 C -0.0789(3) 0.20690(16) 0.16634(14) 0.0375(8) Uani 1 1 d .
139A H -0.0658 0.2321 0.2009 0.045 Uiso 1 1 d R
139B H -0.1456 0.1724 0.1607 0.045 Uiso 1 1 d R
139C H -0.0917 0.2327 0.1392 0.045 Uiso 1 1 d R
C150 C 0.6783(3) 0.00348(16) 0.26285(17) 0.0483(10) Uani 1 1 d .
H150 H 0.6733 -0.0399 0.2592 0.058 Uiso 1 1 d R
C36 C 0.1493(3) 0.51217(16) 0.15766(16) 0.0456(9) Uani 1 1 d .
H36A H 0.1665 0.4721 0.1481 0.055 Uiso 1 1 d R
H36B H 0.0810 0.5154 0.1326 0.055 Uiso 1 1 d R
H36C H 0.1365 0.5153 0.1930 0.055 Uiso 1 1 d R
C8 C 1.3558(3) 0.8545(2) 0.31620(16) 0.0548(11) Uani 1 1 d .
H8A H 1.4007 0.8244 0.3257 0.066 Uiso 1 1 d R
H8B H 1.3644 0.8852 0.3473 0.066 Uiso 1 1 d R
H8C H 1.3826 0.8755 0.2892 0.066 Uiso 1 1 d R
C117 C 0.4690(3) 0.26914(19) 0.58029(13) 0.0432(9) Uani 1 1 d .
117A H 0.5280 0.3035 0.6031 0.052 Uiso 1 1 d R
117B H 0.4528 0.2351 0.5998 0.052 Uiso 1 1 d R
117C H 0.3998 0.2834 0.5683 0.052 Uiso 1 1 d R
C63 C 0.7672(3) 0.43909(15) 0.10705(13) 0.0335(7) Uani 1 1 d .
H63 H 0.7723 0.4654 0.0816 0.040 Uiso 1 1 d R
C58 C 0.6738(3) 0.43258(15) 0.12993(13) 0.0331(7) Uani 1 1 d .
C62 C 0.8530(3) 0.40724(16) 0.12151(13) 0.0373(8) Uani 1 1 d .
H62 H 0.9148 0.4119 0.1055 0.045 Uiso 1 1 d R
C61 C 0.8473(3) 0.36885(16) 0.15922(14) 0.0411(8) Uani 1 1 d .
H61 H 0.9053 0.3477 0.1693 0.049 Uiso 1 1 d R
C59 C 0.6695(3) 0.39384(17) 0.16797(14) 0.0416(8) Uani 1 1 d .
H59 H 0.6078 0.3891 0.1841 0.050 Uiso 1 1 d R
C64 C 0.5800(3) 0.46658(19) 0.11335(15) 0.0497(10) Uani 1 1 d .
H64A H 0.5228 0.4413 0.0827 0.060 Uiso 1 1 d R
H64B H 0.6130 0.5065 0.1044 0.060 Uiso 1 1 d R
H64C H 0.5443 0.4737 0.1423 0.060 Uiso 1 1 d R
C60 C 0.7551(3) 0.36180(18) 0.18249(15) 0.0469(9) Uani 1 1 d .
H60 H 0.7502 0.3354 0.2079 0.056 Uiso 1 1 d R

loop_
_atom_site_aniso_label
_atom_site_aniso_U_11
_atom_site_aniso_U_22
_atom_site_aniso_U_33
_atom_site_aniso_U_23
_atom_site_aniso_U_13
_atom_site_aniso_U_12
Sn1 0.01251(8) 0.01445(9) 0.01506(9) 0.00312(7) 0.00406(6) 0.00308(6)
Sn2 0.01371(9) 0.01542(9) 0.01566(9) 0.00065(7) 0.00337(7) 0.00442(6)
Br1 0.03555(16) 0.02146(14) 0.02136(14) -0.00037(11) 0.00762(12) 0.01094(12)
Br2 0.02206(14) 0.02233(14) 0.02676(15) 0.00363(11) 0.00698(11) -0.00063(11)
Si2 0.0216(4) 0.0346(5) 0.0187(4) 0.0080(3) 0.0045(3) 0.0056(3)
Si3 0.0175(4) 0.0234(4) 0.0191(4) 0.0021(3) 0.0025(3) 0.0042(3)
Si7 0.0191(4) 0.0256(4) 0.0248(4) -0.0018(3) -0.0018(3) 0.0024(3)
Si1 0.0259(4) 0.0244(4) 0.0303(4) 0.0054(3) 0.0055(3) 0.0128(3)
Si6 0.0271(4) 0.0326(4) 0.0197(4) 0.0078(3) 0.0070(3) 0.0090(3)
Si4 0.0188(4) 0.0222(4) 0.0268(4) 0.0050(3) 0.0067(3) 0.0095(3)
Si5 0.0205(4) 0.0252(4) 0.0234(4) -0.0045(3) -0.0007(3) 0.0074(3)
Si8 0.0267(4) 0.0318(4) 0.0203(4) 0.0065(3) 0.0064(3) 0.0105(3)
O3 0.0215(10) 0.0199(10) 0.0224(10) 0.0016(8) 0.0056(8) 0.0092(8)
O4 0.0205(10) 0.0183(10) 0.0261(10) 0.0018(8) 0.0084(8) 0.0039(7)
O1 0.0186(9) 0.0173(9) 0.0216(10) 0.0006(8) 0.0078(8) 0.0022(7)
N6 0.0133(11) 0.0186(11) 0.0199(11) 0.0037(9) 0.0029(9) 0.0053(8)
O2 0.0155(9) 0.0192(9) 0.0173(9) 0.0037(7) 0.0058(7) 0.0039(7)
N11 0.0178(11) 0.0233(12) 0.0180(11) 0.0014(9) 0.0051(9) 0.0069(9)
N1 0.0149(11) 0.0204(11) 0.0210(12) 0.0056(9) 0.0049(9) 0.0044(9)
N12 0.0169(11) 0.0225(12) 0.0156(11) 0.0007(9) 0.0010(9) 0.0060(9)
N3 0.0195(12) 0.0202(11) 0.0206(12) 0.0075(9) 0.0042(9) 0.0080(9)
N4 0.0143(11) 0.0194(11) 0.0187(11) 0.0054(9) 0.0028(9) 0.0028(9)
C9 0.0183(13) 0.0208(13) 0.0128(12) 0.0053(10) 0.0009(10) -0.0003(10)
N2 0.0159(11) 0.0187(11) 0.0199(11) 0.0053(9) 0.0047(9) 0.0041(9)
N5 0.0150(11) 0.0178(11) 0.0201(11) 0.0043(9) 0.0042(9) 0.0042(8)
N8 0.0180(11) 0.0186(11) 0.0168(11) 0.0006(9) 0.0028(9) 0.0056(9)
C101 0.0171(13) 0.0175(13) 0.0166(13) 0.0019(10) 0.0053(10) 0.0011(10)
C122 0.0171(13) 0.0140(12) 0.0198(13) 0.0016(10) 0.0036(10) 0.0008(10)
C23 0.0121(12) 0.0190(13) 0.0244(14) 0.0078(11) 0.0057(10) 0.0052(10)
N7 0.0177(11) 0.0215(12) 0.0173(11) 0.0014(9) 0.0038(9) 0.0070(9)
C44 0.0228(14) 0.0216(14) 0.0199(14) 0.0045(11) 0.0109(11) 0.0048(11)
N9 0.0189(12) 0.0246(12) 0.0175(11) -0.0005(9) 0.0019(9) 0.0059(9)
C22 0.0152(13) 0.0186(13) 0.0155(13) 0.0008(10) 0.0054(10) 0.0067(10)
C123 0.0202(14) 0.0229(14) 0.0173(13) 0.0021(11) 0.0056(11) 0.0097(11)
C109 0.0141(13) 0.0211(14) 0.0173(13) -0.0032(11) 0.0009(10) 0.0034(10)
C45 0.0127(12) 0.0184(13) 0.0216(14) 0.0057(11) 0.0037(10) 0.0048(10)
C3 0.0176(14) 0.0305(15) 0.0201(14) 0.0068(12) 0.0037(11) 0.0065(11)
C119 0.0331(17) 0.0195(15) 0.0384(18) -0.0013(13) 0.0053(14) 0.0047(12)
C135 0.0189(14) 0.0203(14) 0.0248(14) 0.0040(11) 0.0064(11) 0.0047(11)
C152 0.0234(14) 0.0219(14) 0.0218(14) 0.0071(11) 0.0018(11) 0.0034(11)
C1 0.0207(13) 0.0164(13) 0.0142(12) 0.0017(10) 0.0043(10) 0.0064(10)
C103 0.0239(15) 0.0223(14) 0.0240(15) 0.0024(12) 0.0017(12) 0.0052(11)
C25 0.0221(14) 0.0287(15) 0.0195(14) 0.0081(12) 0.0082(11) 0.0088(11)
N10 0.0170(11) 0.0237(12) 0.0191(12) 0.0015(9) 0.0042(9) 0.0078(9)
C124 0.0210(14) 0.0263(15) 0.0249(15) -0.0018(12) 0.0076(12) 0.0035(11)
C10 0.0193(14) 0.0239(14) 0.0214(14) 0.0033(11) 0.0058(11) 0.0031(11)
C130 0.0149(13) 0.0223(14) 0.0149(13) -0.0036(10) -0.0002(10) 0.0044(10)
C102 0.0194(13) 0.0241(14) 0.0138(13) 0.0030(11) 0.0046(10) 0.0074(11)
C30 0.0171(13) 0.0171(13) 0.0162(13) 0.0027(10) 0.0031(10) 0.0031(10)
C31 0.0186(13) 0.0199(13) 0.0199(14) 0.0019(11) 0.0054(11) 0.0052(10)
C52 0.0171(13) 0.0182(13) 0.0230(14) 0.0041(11) 0.0088(11) 0.0054(10)
C110 0.0172(13) 0.0263(15) 0.0214(14) 0.0036(11) 0.0027(11) 0.0044(11)
C4 0.0169(14) 0.0475(19) 0.0285(16) 0.0131(14) 0.0083(12) 0.0061(13)
C126 0.0299(16) 0.0321(16) 0.0190(14) 0.0026(12) 0.0087(12) 0.0151(13)
C104 0.0323(17) 0.0253(15) 0.0287(16) 0.0034(12) 0.0043(13) 0.0145(13)
C54 0.0331(17) 0.0298(16) 0.0291(16) 0.0110(13) 0.0143(13) 0.0044(13)
C32 0.0293(16) 0.0161(13) 0.0274(15) 0.0009(11) 0.0068(12) 0.0023(11)
C144 0.0262(15) 0.0181(14) 0.0341(17) -0.0008(12) 0.0072(13) 0.0067(11)
C131 0.0202(14) 0.0242(14) 0.0239(14) 0.0051(12) 0.0056(11) 0.0079(11)
C53 0.0235(15) 0.0226(14) 0.0237(15) 0.0041(12) 0.0081(12) 0.0018(11)
C14 0.0231(14) 0.0219(14) 0.0212(14) 0.0033(11) 0.0035(11) 0.0048(11)
C26 0.0201(14) 0.0244(14) 0.0292(15) 0.0109(12) 0.0103(12) 0.0069(11)
C156 0.0352(19) 0.0372(19) 0.045(2) 0.0072(16) 0.0167(16) 0.0025(14)
C43 0.0160(13) 0.0201(13) 0.0168(13) 0.0022(10) 0.0028(10) 0.0061(10)
C147 0.039(2) 0.0283(17) 0.068(3) 0.0086(17) 0.0279(18) 0.0167(14)
C107 0.0221(14) 0.0208(14) 0.0251(15) 0.0028(11) 0.0060(11) 0.0070(11)
C11 0.0222(15) 0.0376(17) 0.0217(15) 0.0041(13) 0.0093(12) 0.0023(12)
C145 0.0233(14) 0.0172(13) 0.0169(13) 0.0012(10) 0.0014(11) 0.0020(11)
C113 0.0272(16) 0.0230(15) 0.0318(16) 0.0042(12) 0.0038(13) 0.0090(12)
C151 0.0378(19) 0.0259(17) 0.061(2) 0.0000(16) 0.0177(17) 0.0115(14)
C41 0.0262(16) 0.0274(16) 0.0306(16) 0.0003(13) 0.0111(13) 0.0087(12)
C132 0.0220(15) 0.0307(16) 0.0237(15) 0.0044(12) 0.0093(12) 0.0058(12)
C2 0.0135(12) 0.0191(13) 0.0226(14) 0.0059(11) 0.0035(10) 0.0052(10)
C133 0.0220(15) 0.0344(17) 0.0285(16) 0.0009(13) 0.0084(12) 0.0107(12)
C37 0.0333(17) 0.0355(17) 0.0223(15) 0.0048(13) -0.0013(13) 0.0057(13)
C127 0.0229(15) 0.0358(17) 0.0284(16) 0.0029(13) 0.0127(12) 0.0078(12)
C55 0.0346(17) 0.0207(15) 0.0431(19) 0.0081(13) 0.0204(15) 0.0000(12)
C27 0.0194(14) 0.0193(14) 0.0287(15) 0.0043(12) 0.0052(12) 0.0024(11)
C153 0.0379(18) 0.0217(15) 0.0289(16) 0.0034(12) 0.0086(13) 0.0031(13)
C34 0.0206(14) 0.0292(16) 0.0332(16) 0.0064(13) 0.0149(12) 0.0086(12)
C12 0.0293(16) 0.0330(17) 0.0236(15) 0.0093(13) 0.0043(13) -0.0067(13)
C105 0.0243(15) 0.0360(17) 0.0263(16) 0.0037(13) 0.0053(12) 0.0133(13)
C7 0.0221(14) 0.0264(15) 0.0231(15) 0.0066(12) 0.0081(11) 0.0052(11)
C28 0.0188(14) 0.0235(14) 0.0204(14) 0.0037(11) 0.0058(11) 0.0062(11)
C49 0.0435(19) 0.0233(15) 0.0300(17) -0.0011(13) 0.0123(14) 0.0116(13)
C39 0.0230(15) 0.0332(17) 0.0300(17) -0.0008(13) 0.0047(12) -0.0001(12)
C134 0.0282(16) 0.0259(15) 0.0282(16) 0.0067(12) 0.0066(12) 0.0133(12)
C138 0.0227(15) 0.0254(15) 0.0362(17) -0.0017(13) 0.0071(13) 0.0015(12)
C114 0.0194(14) 0.0242(14) 0.0233(14) 0.0028(11) 0.0058(11) 0.0040(11)
C128 0.0248(15) 0.0260(15) 0.0269(15) 0.0005(12) 0.0089(12) 0.0059(12)
C24 0.0179(13) 0.0209(14) 0.0220(14) 0.0014(11) 0.0031(11) 0.0039(10)
C106 0.0204(14) 0.0305(16) 0.0283(16) 0.0026(13) 0.0047(12) 0.0051(12)
C5 0.0159(14) 0.0415(18) 0.0349(18) 0.0116(15) 0.0008(12) -0.0012(13)
C20 0.0277(17) 0.058(2) 0.0239(16) 0.0106(15) 0.0018(13) 0.0091(15)
C17 0.0280(17) 0.0423(19) 0.0324(17) 0.0092(14) 0.0072(13) 0.0178(14)
C21 0.0367(19) 0.055(2) 0.0280(17) 0.0175(16) 0.0112(14) 0.0006(16)
C51 0.0244(16) 0.0271(16) 0.0401(18) -0.0086(13) 0.0143(14) 0.0004(12)
C48 0.0317(17) 0.0208(15) 0.0365(18) -0.0071(13) -0.0026(14) 0.0028(12)
C143 0.0245(14) 0.0224(14) 0.0176(13) 0.0012(11) 0.0034(11) 0.0108(11)
C46 0.0238(14) 0.0187(13) 0.0167(13) 0.0032(11) 0.0063(11) 0.0060(11)
C112 0.0174(14) 0.0334(17) 0.0298(16) -0.0052(13) 0.0029(12) 0.0070(12)
C6 0.0279(16) 0.0326(17) 0.0226(15) 0.0031(13) 0.0002(12) 0.0017(13)
C13 0.0312(16) 0.0203(14) 0.0289(16) 0.0069(12) 0.0024(13) -0.0006(12)
C19 0.0366(19) 0.048(2) 0.0269(17) 0.0004(15) 0.0157(14) 0.0108(15)
C118 0.0388(19) 0.0409(19) 0.0250(16) 0.0089(14) 0.0056(14) 0.0166(15)
C125 0.0286(16) 0.0227(15) 0.0280(16) -0.0058(12) 0.0054(12) 0.0044(12)
C146 0.0245(15) 0.0254(15) 0.0218(14) 0.0000(12) 0.0051(11) 0.0126(12)
C111 0.0178(14) 0.0382(17) 0.0215(14) 0.0026(12) 0.0059(11) 0.0063(12)
C137 0.046(2) 0.0379(19) 0.0311(18) -0.0079(15) -0.0056(15) -0.0004(16)
C38 0.0294(16) 0.0302(16) 0.0254(16) -0.0037(13) 0.0050(12) 0.0092(13)
C155 0.0322(18) 0.0360(19) 0.045(2) 0.0151(16) 0.0098(15) -0.0039(14)
C154 0.0430(19) 0.0216(15) 0.0325(18) 0.0035(13) 0.0015(15) -0.0060(13)
C40 0.0372(18) 0.0292(16) 0.0413(19) 0.0138(14) 0.0129(15) 0.0177(14)
C129 0.0364(19) 0.043(2) 0.0381(19) -0.0035(15) 0.0171(15) 0.0175(15)
C18 0.051(2) 0.0307(18) 0.068(3) 0.0173(18) 0.0154(19) 0.0217(16)
C56 0.0375(18) 0.0237(16) 0.0337(18) -0.0025(13) 0.0103(14) -0.0080(13)
C121 0.0316(18) 0.0356(18) 0.041(2) -0.0080(15) -0.0102(15) 0.0079(14)
C42 0.0207(15) 0.0385(18) 0.0409(19) 0.0008(15) 0.0072(13) 0.0127(13)
C57 0.0338(17) 0.0230(15) 0.0226(15) -0.0006(12) 0.0108(13) 0.0002(12)
C47 0.0218(15) 0.0232(15) 0.0365(17) -0.0022(13) 0.0056(13) 0.0061(12)
C120 0.0357(18) 0.0357(18) 0.0361(18) -0.0076(14) 0.0047(14) 0.0155(14)
C136 0.039(2) 0.058(2) 0.050(2) 0.0147(18) 0.0245(17) 0.0287(17)
C33 0.0232(15) 0.0253(15) 0.0295(16) 0.0048(12) 0.0074(12) -0.0014(12)
C35 0.0217(14) 0.0203(14) 0.0244(14) 0.0045(11) 0.0084(11) 0.0065(11)
C149 0.0360(19) 0.045(2) 0.046(2) 0.0017(16) 0.0135(16) 0.0254(16)
C157 0.0277(16) 0.0262(16) 0.0352(17) 0.0036(13) 0.0108(13) 0.0021(12)
C50 0.0351(18) 0.0307(17) 0.047(2) -0.0020(15) 0.0227(16) 0.0083(14)
C16 0.0339(18) 0.0320(17) 0.0330(17) -0.0056(14) 0.0063(14) 0.0146(14)
C15 0.052(2) 0.043(2) 0.051(2) 0.0135(18) 0.0207(19) -0.0134(17)
C29 0.043(2) 0.0348(18) 0.0371(19) 0.0183(15) 0.0131(15) 0.0042(15)
C115 0.0304(18) 0.043(2) 0.048(2) -0.0044(16) 0.0118(15) 0.0154(15)
C140 0.044(2) 0.057(2) 0.0238(17) 0.0055(15) 0.0124(15) 0.0201(17)
C116 0.0355(18) 0.0341(18) 0.0407(19) 0.0143(15) 0.0113(15) 0.0034(14)
C141 0.0347(18) 0.0357(18) 0.0353(18) 0.0087(15) 0.0117(14) 0.0013(14)
C142 0.042(2) 0.052(2) 0.040(2) 0.0225(17) 0.0080(16) 0.0212(17)
C148 0.038(2) 0.042(2) 0.074(3) 0.0136(19) 0.0302(19) 0.0198(16)
C108 0.0307(19) 0.053(2) 0.055(2) 0.0060(18) 0.0006(16) 0.0214(16)
C139 0.0206(16) 0.0389(19) 0.048(2) 0.0078(16) 0.0002(14) 0.0051(13)
C150 0.047(2) 0.0264(18) 0.077(3) -0.0022(18) 0.023(2) 0.0200(16)
C36 0.040(2) 0.0304(18) 0.067(3) 0.0068(17) 0.0269(19) -0.0037(15)
C8 0.0271(19) 0.079(3) 0.043(2) 0.015(2) -0.0022(16) -0.0129(18)
C117 0.045(2) 0.065(2) 0.0314(18) 0.0149(17) 0.0211(16) 0.0231(18)
C63 0.0345(18) 0.0323(17) 0.0337(18) 0.0060(14) 0.0084(14) 0.0080(14)
C58 0.0332(17) 0.0330(17) 0.0299(17) -0.0034(14) 0.0039(13) 0.0100(13)
C62 0.0249(16) 0.046(2) 0.0346(18) -0.0078(15) 0.0048(14) 0.0054(14)
C61 0.0359(19) 0.0379(19) 0.042(2) -0.0018(16) -0.0047(15) 0.0120(15)
C59 0.0323(19) 0.049(2) 0.042(2) 0.0046(17) 0.0107(15) 0.0048(15)
C64 0.051(2) 0.060(2) 0.045(2) 0.0048(19) 0.0119(18) 0.0312(19)
C60 0.047(2) 0.046(2) 0.044(2) 0.0138(17) 0.0017(17) 0.0083(17)

loop_
_atom_type_symbol
_atom_type_description
_atom_type_scat_dispersion_real
_atom_type_scat_dispersion_imag
_atom_type_scat_source
C C 0.0033 0.0016 'International Tables Vol C Tables 4.2.6.8 and 6.1.1.4'
H H 0.0000 0.0000 'International Tables Vol C Tables 4.2.6.8 and 6.1.1.4'
Br Br -0.2901 2.4595 'International Tables Vol C Tables 4.2.6.8 and 6.1.1.4'
N N 0.0061 0.0033 'International Tables Vol C Tables 4.2.6.8 and 6.1.1.4'
O O 0.0106 0.0060 'International Tables Vol C Tables 4.2.6.8 and 6.1.1.4'
Si Si 0.0817 0.0704 'International Tables Vol C Tables 4.2.6.8 and 6.1.1.4'
Sn Sn -0.6537 1.4246 'International Tables Vol C Tables 4.2.6.8 and 6.1.1.4'

loop_
_exptl_crystal_face_index_h
_exptl_crystal_face_index_k
_exptl_crystal_face_index_l
_exptl_crystal_face_perp_dist
1 0 0 0.170
-1 0 0 0.172
0 0 1 0.071
0 0 -1 0.121
0 -1 0 0.089
0 1 0 0.092
-1 1 0 0.174
1 -1 0 0.175

loop_
_geom_angle_atom_site_label_1
_geom_angle_atom_site_label_2
_geom_angle_atom_site_label_3
_geom_angle
O1 Sn1 O2 84.79(7)
O1 Sn1 N1 85.57(8)
O2 Sn1 N1 78.42(7)
O1 Sn1 N4 91.90(8)
O2 Sn1 N4 75.77(7)
N1 Sn1 N4 154.18(8)
O1 Sn1 N2 92.04(7)
O2 Sn1 N2 137.69(7)
N1 Sn1 N2 59.27(8)
N4 Sn1 N2 146.54(8)
O1 Sn1 N5 83.89(7)
O2 Sn1 N5 132.64(7)
N1 Sn1 N5 145.71(8)
N4 Sn1 N5 58.87(8)
N2 Sn1 N5 88.58(8)
O1 Sn1 Br1 174.92(5)
O2 Sn1 Br1 90.56(5)
N1 Sn1 Br1 91.51(6)
N4 Sn1 Br1 88.91(6)
N2 Sn1 Br1 90.04(6)
N5 Sn1 Br1 100.80(6)
O4 Sn2 O3 83.04(7)
O4 Sn2 N7 87.84(8)
O3 Sn2 N7 77.12(7)
O4 Sn2 N10 93.88(8)
O3 Sn2 N10 75.82(7)
N7 Sn2 N10 152.46(8)
O4 Sn2 N11 81.90(8)
O3 Sn2 N11 130.62(7)
N7 Sn2 N11 148.27(8)
N10 Sn2 N11 58.73(8)
O4 Sn2 N8 90.27(8)
O3 Sn2 N8 136.13(7)
N7 Sn2 N8 59.28(8)
N10 Sn2 N8 148.04(8)
N11 Sn2 N8 90.68(8)
O4 Sn2 Br2 178.41(5)
O3 Sn2 Br2 95.45(5)
N7 Sn2 Br2 91.33(6)
N10 Sn2 Br2 86.22(6)
N11 Sn2 Br2 99.49(6)
N8 Sn2 Br2 90.47(6)
N3 Si2 C21 115.12(14)
N3 Si2 C19 109.44(13)
C21 Si2 C19 108.76(16)
N3 Si2 C20 106.60(13)
C21 Si2 C20 107.88(16)
C19 Si2 C20 108.88(16)
N6 Si3 C38 108.38(12)
N6 Si3 C39 113.59(12)
C38 Si3 C39 108.56(14)
N6 Si3 C37 108.97(13)
C38 Si3 C37 109.66(15)
C39 Si3 C37 107.63(15)
N12 Si7 C138 108.83(12)
N12 Si7 C139 114.71(13)
C138 Si7 C139 108.81(15)
N12 Si7 C137 107.08(14)
C138 Si7 C137 109.40(15)
C139 Si7 C137 107.92(16)
N3 Si1 C16 107.73(12)
N3 Si1 C17 114.32(13)
C16 Si1 C17 109.75(15)
N3 Si1 C18 108.19(14)
C16 Si1 C18 109.45(17)
C17 Si1 C18 107.32(16)
N9 Si6 C116 108.46(13)
N9 Si6 C118 114.75(13)
C116 Si6 C118 110.20(15)
N9 Si6 C117 107.58(14)
C116 Si6 C117 108.77(17)
C118 Si6 C117 106.91(15)
N6 Si4 C40 114.90(13)
N6 Si4 C41 108.58(12)
C40 Si4 C41 107.80(15)
N6 Si4 C42 107.21(12)
C40 Si4 C42 107.63(15)
C41 Si4 C42 110.74(14)
N9 Si5 C120 114.64(14)
N9 Si5 C119 110.20(12)
C120 Si5 C119 108.59(15)
N9 Si5 C121 106.55(13)
C120 Si5 C121 107.91(16)
C119 Si5 C121 108.78(16)
N12 Si8 C141 108.38(13)
N12 Si8 C142 108.33(14)
C141 Si8 C142 109.16(17)
N12 Si8 C140 114.59(14)
C141 Si8 C140 108.76(16)
C142 Si8 C140 107.51(16)
C143 O3 Sn2 130.55(17)
C145 O4 Sn2 130.60(17)
C43 O1 Sn1 127.84(16)
C22 N6 Si3 118.99(17)
C22 N6 Si4 117.82(17)
Si3 N6 Si4 123.16(13)
C45 O2 Sn1 126.86(16)
C122 N11 C130 125.8(2)
C122 N11 Sn2 95.31(16)
C130 N11 Sn2 138.87(17)
C1 N1 C2 124.1(2)
C1 N1 Sn1 95.43(16)
C2 N1 Sn1 136.24(17)
C122 N12 Si7 117.95(18)
C122 N12 Si8 117.92(17)
Si7 N12 Si8 123.99(13)
C1 N3 Si1 115.48(17)
C1 N3 Si2 120.25(17)
Si1 N3 Si2 124.27(13)
C22 N4 C23 125.2(2)
C22 N4 Sn1 96.08(16)
C23 N4 Sn1 137.71(17)
C10 C9 C14 119.1(2)
C10 C9 N2 118.5(2)
C14 C9 N2 122.3(2)
C1 N2 C9 124.2(2)
C1 N2 Sn1 94.59(15)
C9 N2 Sn1 141.10(17)
C22 N5 C30 124.4(2)
C22 N5 Sn1 94.82(15)
C30 N5 Sn1 140.66(17)
C101 N8 C109 123.9(2)
C101 N8 Sn2 94.13(15)
C109 N8 Sn2 141.63(17)
N7 C101 N8 110.3(2)
N7 C101 N9 124.5(2)
N8 C101 N9 125.2(2)
N10 C122 N11 109.9(2)
N10 C122 N12 125.0(2)
N11 C122 N12 125.1(2)
C24 C23 C28 118.9(2)
C24 C23 N4 121.8(2)
C28 C23 N4 119.2(2)
C101 N7 C102 125.2(2)
C101 N7 Sn2 96.18(16)
C102 N7 Sn2 135.24(16)
C43 C44 C45 126.1(2)
C43 C44 H44 117.1
C45 C44 H44 116.8
C101 N9 Si6 117.02(18)
C101 N9 Si5 119.16(18)
Si6 N9 Si5 123.76(13)
N4 C22 N5 110.2(2)
N4 C22 N6 124.7(2)
N5 C22 N6 125.1(2)
C124 C123 C128 118.6(2)
C124 C123 N10 122.2(2)
C128 C123 N10 118.6(2)
C114 C109 C110 118.5(2)
C114 C109 N8 118.4(2)
C110 C109 N8 123.0(2)
O2 C45 C44 124.9(2)
O2 C45 C52 116.5(2)
C44 C45 C52 118.6(2)
C2 C3 C4 120.5(3)
C2 C3 H3 120.0
C4 C3 H3 119.5
Si5 C119 119A 109.6
Si5 C119 119B 109.4
119A C119 119B 109.5
Si5 C119 119C 109.5
119A C119 119C 109.5
119B C119 119C 109.5
C130 C135 C134 120.0(3)
C130 C135 H135 119.8
C134 C135 H135 120.1
C157 C152 C153 118.4(3)
C157 C152 C145 119.1(3)
C153 C152 C145 122.5(3)
N2 C1 N1 110.6(2)
N2 C1 N3 125.4(2)
N1 C1 N3 123.9(2)
C104 C103 C102 121.0(3)
C104 C103 H103 119.5
C102 C103 H103 119.6
C24 C25 C26 121.0(3)
C24 C25 H25 119.6
C26 C25 H25 119.3
C122 N10 C123 128.9(2)
C122 N10 Sn2 96.02(16)
C123 N10 Sn2 134.12(17)
C125 C124 C123 120.1(3)
C125 C124 H124 120.0
C123 C124 H124 120.0
C11 C10 C9 120.1(3)
C11 C10 H10 119.9
C9 C10 H10 120.0
C135 C130 C131 118.7(2)
C135 C130 N11 122.4(2)
C131 C130 N11 118.8(2)
C103 C102 C107 118.4(2)
C103 C102 N7 119.9(2)
C107 C102 N7 121.5(2)
C31 C30 C35 118.8(2)
C31 C30 N5 118.7(2)
C35 C30 N5 122.5(2)
C32 C31 C30 120.2(2)
C32 C31 H31 119.9
C30 C31 H31 119.9
C53 C52 C57 119.3(2)
C53 C52 C45 122.0(2)
C57 C52 C45 118.7(2)
C111 C110 C109 120.2(3)
C111 C110 H110 120.0
C109 C110 H110 119.8
C5 C4 C3 121.5(3)
C5 C4 H4 119.2
C3 C4 H4 119.4
C127 C126 C125 117.6(2)
C127 C126 C129 121.1(3)
C125 C126 C129 121.3(3)
C103 C104 C105 121.2(3)
C103 C104 H104 119.6
C105 C104 H104 119.2
C55 C54 C53 120.2(3)
C55 C54 H54 119.8
C53 C54 H54 120.0
C31 C32 C33 121.7(3)
C31 C32 H32 119.1
C33 C32 H32 119.2
C145 C144 C143 126.1(3)
C145 C144 H144 117.0
C143 C144 H144 116.9
C132 C131 C130 120.8(3)
C132 C131 H131 119.8
C130 C131 H131 119.4
C54 C53 C52 120.2(3)
C54 C53 H53 119.8
C52 C53 H53 119.9
C13 C14 C9 120.2(3)
C13 C14 H14 119.8
C9 C14 H14 119.9
C25 C26 C27 118.2(2)
C25 C26 C29 120.4(3)
C27 C26 C29 121.3(3)
C155 C156 C157 120.3(3)
C155 C156 H156 119.8
C157 C156 H156 119.9
O1 C43 C44 126.6(2)
O1 C43 C46 115.6(2)
C44 C43 C46 117.8(2)
C148 C147 C146 120.8(3)
C148 C147 H147 119.6
C146 C147 H147 119.6
C106 C107 C102 120.0(3)
C106 C107 H107 119.8
C102 C107 H107 120.2
C10 C11 C12 121.3(3)
C10 C11 H11 119.4
C12 C11 H11 119.4
O4 C145 C144 125.5(3)
O4 C145 C152 113.4(2)
C144 C145 C152 121.2(2)
C114 C113 C112 121.5(3)
C114 C113 H113 119.2
C112 C113 H113 119.3
C146 C151 C150 121.3(3)
C146 C151 H151 119.2
C150 C151 H151 119.4
Si4 C41 H41A 109.5
Si4 C41 H41B 109.5
H41A C41 H41B 109.5
Si4 C41 H41C 109.5
H41A C41 H41C 109.5
H41B C41 H41C 109.5
C131 C132 C133 120.9(3)
C131 C132 H132 119.3
C133 C132 H132 119.8
C3 C2 C7 118.0(2)
C3 C2 N1 120.2(2)
C7 C2 N1 121.7(2)
C134 C133 C132 118.0(3)
C134 C133 C136 121.3(3)
C132 C133 C136 120.7(3)
Si3 C37 H37A 109.3
Si3 C37 H37B 109.5
H37A C37 H37B 109.5
Si3 C37 H37C 109.6
H37A C37 H37C 109.5
H37B C37 H37C 109.5
C128 C127 C126 121.5(3)
C128 C127 H127 119.2
C126 C127 H127 119.2
C54 C55 C56 120.0(3)
C54 C55 H55 119.9
C56 C55 H55 120.1
C28 C27 C26 121.2(3)
C28 C27 H27 119.5
C26 C27 H27 119.3
C154 C153 C152 120.5(3)
C154 C153 H153 119.7
C152 C153 H153 119.8
C35 C34 C33 121.2(3)
C35 C34 H34 119.4
C33 C34 H34 119.4
C11 C12 C13 118.3(3)
C11 C12 C15 120.5(3)
C13 C12 C15 121.2(3)
C106 C105 C104 117.2(3)
C106 C105 C108 121.9(3)
C104 C105 C108 120.8(3)
C6 C7 C2 120.9(3)
C6 C7 H7 119.4
C2 C7 H7 119.7
C27 C28 C23 120.2(3)
C27 C28 H28 120.0
C23 C28 H28 119.8
C48 C49 C50 119.8(3)
C48 C49 H49 120.1
C50 C49 H49 120.1
Si3 C39 H39A 109.6
Si3 C39 H39B 109.5
H39A C39 H39B 109.5
Si3 C39 H39C 109.4
H39A C39 H39C 109.5
H39B C39 H39C 109.5
C133 C134 C135 121.6(3)
C133 C134 H134 119.3
C135 C134 H134 119.1
Si7 C138 138A 109.6
Si7 C138 138B 109.4
138A C138 138B 109.5
Si7 C138 138C 109.4
138A C138 138C 109.5
138B C138 138C 109.5
C109 C114 C113 120.7(3)
C109 C114 H114 119.6
C113 C114 H114 119.6
C127 C128 C123 120.4(3)
C127 C128 H128 119.6
C123 C128 H128 119.9
C25 C24 C23 120.3(3)
C25 C24 H24 120.0
C23 C24 H24 119.7
C107 C106 C105 122.1(3)
C107 C106 H106 119.1
C105 C106 H106 118.8
C4 C5 C6 118.0(3)
C4 C5 C8 121.4(3)
C6 C5 C8 120.6(3)
Si2 C20 H20A 109.6
Si2 C20 H20B 109.3
H20A C20 H20B 109.5
Si2 C20 H20C 109.5
H20A C20 H20C 109.5
H20B C20 H20C 109.5
Si1 C17 H17A 109.4
Si1 C17 H17B 109.5
H17A C17 H17B 109.5
Si1 C17 H17C 109.5
H17A C17 H17C 109.5
H17B C17 H17C 109.5
Si2 C21 H21A 109.4
Si2 C21 H21B 109.7
H21A C21 H21B 109.5
Si2 C21 H21C 109.4
H21A C21 H21C 109.5
H21B C21 H21C 109.5
C46 C51 C50 120.7(3)
C46 C51 H51 119.7
C50 C51 H51 119.6
C49 C48 C47 120.5(3)
C49 C48 H48 119.5
C47 C48 H48 119.9
O3 C143 C144 123.9(2)
O3 C143 C146 115.0(2)
C144 C143 C146 121.1(2)
C51 C46 C47 118.5(3)
C51 C46 C43 120.8(2)
C47 C46 C43 120.6(2)
C111 C112 C113 116.9(3)
C111 C112 C115 121.7(3)
C113 C112 C115 121.4(3)
C7 C6 C5 121.1(3)
C7 C6 H6 119.5
C5 C6 H6 119.4
C14 C13 C12 121.0(3)
C14 C13 H13 119.4
C12 C13 H13 119.7
Si2 C19 H19A 109.5
Si2 C19 H19B 109.5
H19A C19 H19B 109.5
Si2 C19 H19C 109.4
H19A C19 H19C 109.5
H19B C19 H19C 109.5
Si6 C118 118A 109.4
Si6 C118 118B 109.5
118A C118 118B 109.5
Si6 C118 118C 109.5
118A C118 118C 109.5
118B C118 118C 109.5
C126 C125 C124 121.8(3)
C126 C125 H125 119.0
C124 C125 H125 119.2
C151 C146 C147 117.9(3)
C151 C146 C143 123.7(3)
C147 C146 C143 118.4(3)
C110 C111 C112 122.2(3)
C110 C111 H111 118.8
C112 C111 H111 119.0
Si7 C137 137A 109.4
Si7 C137 137B 109.5
137A C137 137B 109.5
Si7 C137 137C 109.5
137A C137 137C 109.5
137B C137 137C 109.5
Si3 C38 H38A 109.3
Si3 C38 H38B 109.5
H38A C38 H38B 109.5
Si3 C38 H38C 109.7
H38A C38 H38C 109.5
H38B C38 H38C 109.5
C156 C155 C154 119.5(3)
C156 C155 H155 120.5
C154 C155 H155 120.0
C155 C154 C153 120.6(3)
C155 C154 H154 119.7
C153 C154 H154 119.7
Si4 C40 H40A 109.3
Si4 C40 H40B 109.5
H40A C40 H40B 109.5
Si4 C40 H40C 109.5
H40A C40 H40C 109.5
H40B C40 H40C 109.5
C126 C129 129A 109.6
C126 C129 129B 109.7
129A C129 129B 109.5
C126 C129 129C 109.2
129A C129 129C 109.5
129B C129 129C 109.5
Si1 C18 H18A 109.8
Si1 C18 H18B 109.3
H18A C18 H18B 109.5
Si1 C18 H18C 109.3
H18A C18 H18C 109.5
H18B C18 H18C 109.5
C57 C56 C55 120.2(3)
C57 C56 H56 120.0
C55 C56 H56 119.8
Si5 C121 121A 109.3
Si5 C121 121B 109.7
121A C121 121B 109.5
Si5 C121 121C 109.4
121A C121 121C 109.5
121B C121 121C 109.5
Si4 C42 H42A 109.3
Si4 C42 H42B 109.6
H42A C42 H42B 109.5
Si4 C42 H42C 109.5
H42A C42 H42C 109.5
H42B C42 H42C 109.5
C56 C57 C52 120.1(3)
C56 C57 H57 119.9
C52 C57 H57 120.0
C48 C47 C46 120.4(3)
C48 C47 H47 119.6
C46 C47 H47 120.0
Si5 C120 120A 109.4
Si5 C120 120B 109.5
120A C120 120B 109.5
Si5 C120 120C 109.5
120A C120 120C 109.5
120B C120 120C 109.5
C133 C136 136A 109.4
C133 C136 136B 109.3
136A C136 136B 109.5
C133 C136 136C 109.7
136A C136 136C 109.5
136B C136 136C 109.5
C32 C33 C34 117.7(3)
C32 C33 C36 121.2(3)
C34 C33 C36 121.2(3)
C34 C35 C30 120.5(3)
C34 C35 H35 119.8
C30 C35 H35 119.8
C150 C149 C148 119.4(3)
C150 C149 H149 120.2
C148 C149 H149 120.4
C156 C157 C152 120.7(3)
C156 C157 H157 119.8
C152 C157 H157 119.5
C49 C50 C51 120.0(3)
C49 C50 H50 120.0
C51 C50 H50 120.0
Si1 C16 H16A 109.6
Si1 C16 H16B 109.4
H16A C16 H16B 109.5
Si1 C16 H16C 109.5
H16A C16 H16C 109.5
H16B C16 H16C 109.5
C12 C15 H15A 109.5
C12 C15 H15B 109.3
H15A C15 H15B 109.5
C12 C15 H15C 109.6
H15A C15 H15C 109.5
H15B C15 H15C 109.5
C26 C29 H29A 109.4
C26 C29 H29B 109.6
H29A C29 H29B 109.5
C26 C29 H29C 109.4
H29A C29 H29C 109.5
H29B C29 H29C 109.5
C112 C115 115A 109.6
C112 C115 115B 109.5
115A C115 115B 109.5
C112 C115 115C 109.2
115A C115 115C 109.5
115B C115 115C 109.5
Si8 C140 140A 109.4
Si8 C140 140B 109.4
140A C140 140B 109.5
Si8 C140 140C 109.7
140A C140 140C 109.5
140B C140 140C 109.5
Si6 C116 116A 109.4
Si6 C116 116B 109.7
116A C116 116B 109.5
Si6 C116 116C 109.4
116A C116 116C 109.5
116B C116 116C 109.5
Si8 C141 141A 109.4
Si8 C141 141B 109.6
141A C141 141B 109.5
Si8 C141 141C 109.4
141A C141 141C 109.5
141B C141 141C 109.5
Si8 C142 142A 109.5
Si8 C142 142B 109.4
142A C142 142B 109.5
Si8 C142 142C 109.6
142A C142 142C 109.5
142B C142 142C 109.5
C149 C148 C147 120.5(3)
C149 C148 H148 119.7
C147 C148 H148 119.8
C105 C108 108A 109.4
C105 C108 108B 109.3
108A C108 108B 109.5
C105 C108 108C 109.7
108A C108 108C 109.5
108B C108 108C 109.5
Si7 C139 139A 109.3
Si7 C139 139B 109.7
139A C139 139B 109.5
Si7 C139 139C 109.4
139A C139 139C 109.5
139B C139 139C 109.5
C149 C150 C151 120.0(3)
C149 C150 H150 120.1
C151 C150 H150 119.9
C33 C36 H36A 109.4
C33 C36 H36B 109.3
H36A C36 H36B 109.5
C33 C36 H36C 109.7
H36A C36 H36C 109.5
H36B C36 H36C 109.5
C5 C8 H8A 109.5
C5 C8 H8B 109.3
H8A C8 H8B 109.5
C5 C8 H8C 109.6
H8A C8 H8C 109.5
H8B C8 H8C 109.5
Si6 C117 117A 109.6
Si6 C117 117B 109.2
117A C117 117B 109.5
Si6 C117 117C 109.5
117A C117 117C 109.5
117B C117 117C 109.5
C62 C63 C58 121.1(3)
C62 C63 H63 119.5
C58 C63 H63 119.4
C59 C58 C63 118.0(3)
C59 C58 C64 121.3(3)
C63 C58 C64 120.7(3)
C61 C62 C63 120.3(3)
C61 C62 H62 119.9
C63 C62 H62 119.8
C62 C61 C60 119.5(3)
C62 C61 H61 120.4
C60 C61 H61 120.1
C58 C59 C60 121.1(3)
C58 C59 H59 119.4
C60 C59 H59 119.5
C58 C64 H64A 109.5
C58 C64 H64B 109.4
H64A C64 H64B 109.5
C58 C64 H64C 109.4
H64A C64 H64C 109.5
H64B C64 H64C 109.5
C61 C60 C59 120.0(3)
C61 C60 H60 120.1
C59 C60 H60 119.9

loop_
_geom_bond_atom_site_label_1
_geom_bond_atom_site_label_2
_geom_bond_distance
Sn1 O1 2.1259(18)
Sn1 O2 2.1868(17)
Sn1 N1 2.202(2)
Sn1 N4 2.207(2)
Sn1 N2 2.224(2)
Sn1 N5 2.232(2)
Sn1 Br1 2.5606(5)
Sn2 O4 2.1022(18)
Sn2 O3 2.1750(18)
Sn2 N7 2.192(2)
Sn2 N10 2.206(2)
Sn2 N11 2.217(2)
Sn2 N8 2.232(2)
Sn2 Br2 2.5698(4)
Si2 N3 1.776(2)
Si2 C21 1.858(3)
Si2 C19 1.861(3)
Si2 C20 1.863(3)
Si3 N6 1.766(2)
Si3 C38 1.861(3)
Si3 C39 1.861(3)
Si3 C37 1.862(3)
Si7 N12 1.765(2)
Si7 C138 1.852(3)
Si7 C139 1.860(3)
Si7 C137 1.871(3)
Si1 N3 1.770(2)
Si1 C16 1.859(3)
Si1 C17 1.860(3)
Si1 C18 1.865(3)
Si6 N9 1.770(2)
Si6 C116 1.863(3)
Si6 C118 1.862(3)
Si6 C117 1.862(3)
Si4 N6 1.769(2)
Si4 C40 1.857(3)
Si4 C41 1.856(3)
Si4 C42 1.866(3)
Si5 N9 1.776(2)
Si5 C120 1.850(3)
Si5 C119 1.854(3)
Si5 C121 1.860(3)
Si8 N12 1.769(2)
Si8 C141 1.856(3)
Si8 C142 1.864(3)
Si8 C140 1.865(3)
O3 C143 1.261(3)
O4 C145 1.293(3)
O1 C43 1.284(3)
N6 C22 1.403(3)
O2 C45 1.265(3)
N11 C122 1.328(3)
N11 C130 1.417(3)
N1 C1 1.334(3)
N1 C2 1.413(3)
N12 C122 1.403(3)
N3 C1 1.401(3)
N4 C22 1.328(3)
N4 C23 1.412(3)
C9 C10 1.388(4)
C9 C14 1.395(4)
C9 N2 1.418(3)
N2 C1 1.328(3)
N5 C22 1.332(3)
N5 C30 1.417(3)
N8 C101 1.337(3)
N8 C109 1.418(3)
C101 N7 1.330(3)
C101 N9 1.398(3)
C122 N10 1.321(3)
C23 C24 1.390(4)
C23 C28 1.391(4)
N7 C102 1.421(3)
C44 C43 1.389(4)
C44 C45 1.412(4)
C44 H44 0.9301
C123 C124 1.388(4)
C123 C128 1.392(4)
C123 N10 1.419(3)
C109 C114 1.383(4)
C109 C110 1.389(4)
C45 C52 1.487(4)
C3 C2 1.390(4)
C3 C4 1.390(4)
C3 H3 0.9300
C119 119A 0.9600
C119 119B 0.9601
C119 119C 0.9598
C135 C130 1.385(4)
C135 C134 1.390(4)
C135 H135 0.9298
C152 C157 1.390(4)
C152 C153 1.392(4)
C152 C145 1.497(4)
C103 C104 1.384(4)
C103 C102 1.385(4)
C103 H103 0.9300
C25 C24 1.386(4)
C25 C26 1.387(4)
C25 H25 0.9301
C124 C125 1.388(4)
C124 H124 0.9300
C10 C11 1.387(4)
C10 H10 0.9299
C130 C131 1.393(4)
C102 C107 1.396(4)
C30 C31 1.389(4)
C30 C35 1.392(4)
C31 C32 1.382(4)
C31 H31 0.9300
C52 C53 1.383(4)
C52 C57 1.392(4)
C110 C111 1.382(4)
C110 H110 0.9300
C4 C5 1.380(4)
C4 H4 0.9300
C126 C127 1.385(4)
C126 C125 1.383(4)
C126 C129 1.515(4)
C104 C105 1.391(4)
C104 H104 0.9300
C54 C55 1.379(4)
C54 C53 1.381(4)
C54 H54 0.9301
C32 C33 1.386(4)
C32 H32 0.9300
C144 C145 1.379(4)
C144 C143 1.414(4)
C144 H144 0.9299
C131 C132 1.382(4)
C131 H131 0.9301
C53 H53 0.9299
C14 C13 1.384(4)
C14 H14 0.9301
C26 C27 1.390(4)
C26 C29 1.504(4)
C156 C155 1.376(5)
C156 C157 1.384(4)
C156 H156 0.9301
C43 C46 1.495(4)
C147 C148 1.384(4)
C147 C146 1.384(4)
C147 H147 0.9300
C107 C106 1.380(4)
C107 H107 0.9302
C11 C12 1.387(4)
C11 H11 0.9298
C113 C114 1.383(4)
C113 C112 1.394(4)
C113 H113 0.9300
C151 C146 1.377(4)
C151 C150 1.387(5)
C151 H151 0.9300
C41 H41A 0.9601
C41 H41B 0.9600
C41 H41C 0.9600
C132 C133 1.388(4)
C132 H132 0.9298
C2 C7 1.394(4)
C133 C134 1.386(4)
C133 C136 1.506(4)
C37 H37A 0.9599
C37 H37B 0.9600
C37 H37C 0.9601
C127 C128 1.382(4)
C127 H127 0.9299
C55 C56 1.378(4)
C55 H55 0.9300
C27 C28 1.382(4)
C27 H27 0.9301
C153 C154 1.381(4)
C153 H153 0.9300
C34 C35 1.379(4)
C34 C33 1.394(4)
C34 H34 0.9298
C12 C13 1.392(4)
C12 C15 1.513(4)
C105 C106 1.391(4)
C105 C108 1.509(4)
C7 C6 1.383(4)
C7 H7 0.9302
C28 H28 0.9300
C49 C48 1.375(4)
C49 C50 1.376(5)
C49 H49 0.9300
C39 H39A 0.9602
C39 H39B 0.9600
C39 H39C 0.9600
C134 H134 0.9300
C138 138A 0.9599
C138 138B 0.9601
C138 138C 0.9601
C114 H114 0.9301
C128 H128 0.9298
C24 H24 0.9301
C106 H106 0.9299
C5 C6 1.387(4)
C5 C8 1.515(4)
C20 H20A 0.9601
C20 H20B 0.9599
C20 H20C 0.9599
C17 H17A 0.9600
C17 H17B 0.9600
C17 H17C 0.9602
C21 H21A 0.9601
C21 H21B 0.9601
C21 H21C 0.9600
C51 C46 1.387(4)
C51 C50 1.389(4)
C51 H51 0.9300
C48 C47 1.383(4)
C48 H48 0.9300
C143 C146 1.493(4)
C46 C47 1.390(4)
C112 C111 1.383(4)
C112 C115 1.511(4)
C6 H6 0.9300
C13 H13 0.9299
C19 H19A 0.9602
C19 H19B 0.9600
C19 H19C 0.9600
C118 118A 0.9601
C118 118B 0.9599
C118 118C 0.9601
C125 H125 0.9300
C111 H111 0.9302
C137 137A 0.9598
C137 137B 0.9601
C137 137C 0.9600
C38 H38A 0.9600
C38 H38B 0.9602
C38 H38C 0.9597
C155 C154 1.379(5)
C155 H155 0.9300
C154 H154 0.9300
C40 H40A 0.9600
C40 H40B 0.9600
C40 H40C 0.9600
C129 129A 0.9602
C129 129B 0.9601
C129 129C 0.9599
C18 H18A 0.9601
C18 H18B 0.9598
C18 H18C 0.9601
C56 C57 1.379(4)
C56 H56 0.9299
C121 121A 0.9602
C121 121B 0.9601
C121 121C 0.9599
C42 H42A 0.9602
C42 H42B 0.9598
C42 H42C 0.9600
C57 H57 0.9300
C47 H47 0.9300
C120 120A 0.9599
C120 120B 0.9600
C120 120C 0.9598
C136 136A 0.9600
C136 136B 0.9601
C136 136C 0.9600
C33 C36 1.507(4)
C35 H35 0.9300
C149 C150 1.369(5)
C149 C148 1.370(5)
C149 H149 0.9300
C157 H157 0.9300
C50 H50 0.9301
C16 H16A 0.9600
C16 H16B 0.9603
C16 H16C 0.9600
C15 H15A 0.9600
C15 H15B 0.9598
C15 H15C 0.9600
C29 H29A 0.9600
C29 H29B 0.9603
C29 H29C 0.9600
C115 115A 0.9599
C115 115B 0.9602
C115 115C 0.9599
C140 140A 0.9600
C140 140B 0.9601
C140 140C 0.9599
C116 116A 0.9600
C116 116B 0.9603
C116 116C 0.9600
C141 141A 0.9599
C141 141B 0.9599
C141 141C 0.9600
C142 142A 0.9600
C142 142B 0.9601
C142 142C 0.9598
C148 H148 0.9299
C108 108A 0.9599
C108 108B 0.9599
C108 108C 0.9601
C139 139A 0.9601
C139 139B 0.9600
C139 139C 0.9601
C150 H150 0.9300
C36 H36A 0.9600
C36 H36B 0.9601
C36 H36C 0.9597
C8 H8A 0.9601
C8 H8B 0.9599
C8 H8C 0.9601
C117 117A 0.9599
C117 117B 0.9600
C117 117C 0.9600
C63 C62 1.382(5)
C63 C58 1.383(4)
C63 H63 0.9301
C58 C59 1.377(5)
C58 C64 1.503(5)
C62 C61 1.367(5)
C62 H62 0.9299
C61 C60 1.376(5)
C61 H61 0.9300
C59 C60 1.384(5)
C59 H59 0.9300
C64 H64A 0.9599
C64 H64B 0.9601
C64 H64C 0.9600
C60 H60 0.9301

loop_
_platon_squeeze_void_nr
_platon_squeeze_void_average_x
_platon_squeeze_void_average_y
_platon_squeeze_void_average_z
_platon_squeeze_void_volume
_platon_squeeze_void_count_electrons
1 0.001 0.000 0.500 502.2 145.0
2 0.137 0.531 0.586 23.2 3.3
3 0.333 0.713 0.280 7.4 -0.4
4 0.667 0.287 0.720 7.4 0.1
5 0.863 0.469 0.414 23.2 3.5
